data_7239001
loop_
_publ_author_name
'Basavaiah, Deevi'
'Kumar, Katta Santosh'
'Aravindu, Kunche'
'Lingaiah, Balthu'

_publ_section_title
;
 The Baylis--Hillman acetates in organic synthesis: development of a
 facile strategy for synthesis of functionalized unsaturated benzo-fused
 macrocyclic ethers and [n] metacyclophanes
;
_journal_issue 25
_journal_name_full 'RSC Advances'
_journal_page_first 9629
_journal_paper_doi 10.1039/c3ra40926k
_journal_volume 3
_journal_year 2013
_chemical_formula_moiety 'C27 H34 O5'
_chemical_formula_sum 'C27 H34 O5'
_chemical_formula_weight 438.54
_chemical_melting_point 375(2)
_chemical_name_common macrocycle
_chemical_name_systematic
;
(11E,21E)-2,14-Dioxa-22-methoxycarbonyltricyclo[22.3.0.015,20]heptacosane-1(24),11,15(20),16,18,21-hexaen-25-one
;
_space_group_IT_number 14
_space_group_name_Hall '-P 2ybc'
_space_group_name_H-M_alt 'P 1 21/c 1'
_symmetry_cell_setting monoclinic
_symmetry_space_group_name_H-M 'P 1 21/c 1'
_atom_sites_solution_hydrogens geom
_atom_sites_solution_primary direct
_atom_sites_solution_secondary difmap
_audit_creation_method SHELXL-97
_cell_angle_alpha 90.00
_cell_angle_beta 103.330(3)
_cell_angle_gamma 90.00
_cell_formula_units_Z 4
_cell_length_a 12.518(2)
_cell_length_b 8.3814(13)
_cell_length_c 23.699(4)
_cell_measurement_reflns_used 3524
_cell_measurement_temperature 298(2)
_cell_measurement_theta_max 20.02
_cell_measurement_theta_min 2.59
_cell_volume 2419.5(7)
_computing_cell_refinement 'Bruker SMART'
_computing_data_collection 'Bruker SMART'
_computing_data_reduction 'Bruker SAINT'
_computing_molecular_graphics 'Bruker SHELXTL'
_computing_publication_material 'Bruker SHELXTL'
_computing_structure_refinement 'SHELXL-97 (Sheldrick, 1997)'
_computing_structure_solution 'SHELXS-97 (Sheldrick, 1990)'
_diffrn_ambient_temperature 298(2)
_diffrn_measured_fraction_theta_full 0.997
_diffrn_measured_fraction_theta_max 0.997
_diffrn_measurement_device_type 'CCD area detector'
_diffrn_measurement_method 'phi and omega scans'
_diffrn_radiation_monochromator graphite
_diffrn_radiation_source 'fine-focus sealed tube'
_diffrn_radiation_type MoK\a
_diffrn_radiation_wavelength 0.71073
_diffrn_reflns_av_R_equivalents 0.0481
_diffrn_reflns_av_sigmaI/netI 0.0361
_diffrn_reflns_limit_h_max 14
_diffrn_reflns_limit_h_min -14
_diffrn_reflns_limit_k_max 9
_diffrn_reflns_limit_k_min -9
_diffrn_reflns_limit_l_max 28
_diffrn_reflns_limit_l_min -28
_diffrn_reflns_number 22377
_diffrn_reflns_theta_full 25.08
_diffrn_reflns_theta_max 25.08
_diffrn_reflns_theta_min 1.67
_exptl_absorpt_coefficient_mu 0.082
_exptl_absorpt_correction_T_max 0.9838
_exptl_absorpt_correction_T_min 0.9618
_exptl_absorpt_correction_type empirical
_exptl_absorpt_process_details 'bruker sadabs'
_exptl_crystal_colour colorless
_exptl_crystal_density_diffrn 1.204
_exptl_crystal_density_method 'not measured'
_exptl_crystal_description block
_exptl_crystal_F_000 944
_exptl_crystal_size_max 0.48
_exptl_crystal_size_mid 0.40
_exptl_crystal_size_min 0.20
_refine_diff_density_max 0.947
_refine_diff_density_min -0.350
_refine_diff_density_rms 0.055
_refine_ls_extinction_method none
_refine_ls_goodness_of_fit_ref 1.120
_refine_ls_hydrogen_treatment constr
_refine_ls_matrix_type full
_refine_ls_number_parameters 290
_refine_ls_number_reflns 4261
_refine_ls_number_restraints 0
_refine_ls_restrained_S_all 1.120
_refine_ls_R_factor_all 0.1089
_refine_ls_R_factor_gt 0.0828
_refine_ls_shift/su_max 0.000
_refine_ls_shift/su_mean 0.000
_refine_ls_structure_factor_coef Fsqd
_refine_ls_weighting_details 'calc w=1/[\s^2^(Fo^2^)+(0.1045P)^2^+1.1435P] where P=(Fo^2^+2Fc^2^)/3'
_refine_ls_weighting_scheme calc
_refine_ls_wR_factor_gt 0.2082
_refine_ls_wR_factor_ref 0.2250
_reflns_number_gt 3171
_reflns_number_total 4261
_reflns_threshold_expression >2sigma(I)
_cod_data_source_file c3ra40926k.txt
_cod_data_source_block 6o
_cod_depositor_comments
;
The following automatic conversions were performed:

data item '_symmetry_cell_setting' value 'Monoclinic' was changed to
'monoclinic' in accordance with the
/home/saulius/struct/COD-crude-data/automatic-downloads/DataCite-retrospective/RSC/depositions/lib/dictionaries/cif_core.dic
dictionary named 'cif_core.dic' version 2.4.2 last updated on
2011-04-26.

Automatic conversion script
Id: cif_fix_values 6909 2019-04-08 15:41:33Z antanas 
;
_cod_original_sg_symbol_H-M 'P2(1)/c '
_cod_database_code 7239001

loop_
_symmetry_equiv_pos_as_xyz
'x, y, z'
'-x, y+1/2, -z+1/2'
'-x, -y, -z'
'x, -y-1/2, z-1/2'

loop_
_atom_site_label
_atom_site_type_symbol
_atom_site_fract_x
_atom_site_fract_y
_atom_site_fract_z
_atom_site_U_iso_or_equiv
_atom_site_adp_type
_atom_site_occupancy
_atom_site_symmetry_multiplicity
_atom_site_calc_flag
_atom_site_refinement_flags
O2 O 0.90184(19) 0.0397(2) 0.06819(10) 0.0618(6) Uani 1 1 d .
O1 O 0.87965(19) 0.6099(3) 0.20571(10) 0.0657(7) Uani 1 1 d .
C6 C 1.0166(2) 0.5338(3) 0.15942(12) 0.0458(7) Uani 1 1 d .
C8 C 0.9221(2) 0.4015(3) 0.06327(12) 0.0437(7) Uani 1 1 d .
C1 C 0.9882(3) 0.6102(4) 0.20639(13) 0.0512(8) Uani 1 1 d .
C7 C 0.9258(2) 0.4795(3) 0.11257(12) 0.0449(7) Uani 1 1 d .
H7 H 0.8569 0.5047 0.1185 0.054 Uiso 1 1 calc R
C5 C 1.1273(2) 0.5269(4) 0.15929(14) 0.0548(8) Uani 1 1 d .
H5 H 1.1493 0.4734 0.1295 0.066 Uiso 1 1 calc R
C14 C 1.0107(3) 0.0518(3) 0.08211(13) 0.0496(7) Uani 1 1 d .
C10 C 1.0636(3) 0.1827(3) 0.07176(13) 0.0495(7) Uani 1 1 d .
O4 O 0.8043(2) 0.3293(3) -0.02604(11) 0.0797(8) Uani 1 1 d .
C9 C 1.0170(3) 0.3334(4) 0.04239(13) 0.0527(8) Uani 1 1 d .
H9A H 0.9932 0.3132 0.0011 0.063 Uiso 1 1 calc R
H9B H 1.0748 0.4129 0.0479 0.063 Uiso 1 1 calc R
O3 O 1.2521(2) 0.2494(3) 0.08773(14) 0.0930(9) Uani 1 1 d .
C25 C 0.8396(3) 0.6991(4) 0.24659(15) 0.0682(10) Uani 1 1 d .
H25A H 0.8561 0.8113 0.2432 0.082 Uiso 1 1 calc R
H25B H 0.8742 0.6641 0.2855 0.082 Uiso 1 1 calc R
C12 C 1.1977(3) -0.0113(4) 0.11449(18) 0.0743(11) Uani 1 1 d .
H12A H 1.2400 -0.0091 0.1543 0.089 Uiso 1 1 calc R
H12B H 1.2368 -0.0752 0.0916 0.089 Uiso 1 1 calc R
C2 C 1.0671(3) 0.6799(4) 0.24985(14) 0.0643(9) Uani 1 1 d .
H2 H 1.0470 0.7303 0.2808 0.077 Uiso 1 1 calc R
O5 O 0.7310(2) 0.4316(4) 0.04081(11) 0.0914(9) Uani 1 1 d .
C23 C 0.6599(3) 0.5979(5) 0.19294(17) 0.0722(10) Uani 1 1 d .
H23 H 0.6950 0.5581 0.1653 0.087 Uiso 1 1 calc R
C3 C 1.1752(3) 0.6743(4) 0.24688(17) 0.0702(10) Uani 1 1 d .
H3 H 1.2284 0.7234 0.2755 0.084 Uiso 1 1 calc R
C17 C 0.6906(3) 0.0102(4) 0.10484(16) 0.0674(9) Uani 1 1 d .
H17A H 0.7174 0.1181 0.1027 0.081 Uiso 1 1 calc R
H17B H 0.7221 -0.0298 0.1435 0.081 Uiso 1 1 calc R
C13 C 1.0844(3) -0.0783(4) 0.11115(16) 0.0674(10) Uani 1 1 d .
H13A H 1.0728 -0.1756 0.0884 0.081 Uiso 1 1 calc R
H13B H 1.0730 -0.1001 0.1495 0.081 Uiso 1 1 calc R
C26 C 0.8155(3) 0.3812(4) 0.02219(16) 0.0627(9) Uani 1 1 d .
C11 C 1.1795(3) 0.1550(4) 0.09046(16) 0.0622(9) Uani 1 1 d .
C4 C 1.2049(3) 0.5975(4) 0.20240(17) 0.0667(10) Uani 1 1 d .
H4 H 1.2786 0.5928 0.2012 0.080 Uiso 1 1 calc R
C18 C 0.5668(3) 0.0156(5) 0.0960(2) 0.0863(12) Uani 1 1 d .
H18A H 0.5394 -0.0924 0.0967 0.104 Uiso 1 1 calc R
H18B H 0.5352 0.0603 0.0581 0.104 Uiso 1 1 calc R
C24 C 0.7204(3) 0.6757(5) 0.23553(16) 0.0709(10) Uani 1 1 d .
H24 H 0.6849 0.7216 0.2619 0.085 Uiso 1 1 calc R
C15 C 0.8519(3) -0.1123(4) 0.07506(18) 0.0691(10) Uani 1 1 d .
H15A H 0.8781 -0.1506 0.1144 0.083 Uiso 1 1 calc R
H15B H 0.8714 -0.1901 0.0488 0.083 Uiso 1 1 calc R
C21 C 0.5152(3) 0.3876(5) 0.18456(19) 0.0826(12) Uani 1 1 d .
H21A H 0.5527 0.3454 0.2220 0.099 Uiso 1 1 calc R
H21B H 0.4369 0.3750 0.1812 0.099 Uiso 1 1 calc R
C20 C 0.5472(3) 0.2898(5) 0.13813(17) 0.0739(11) Uani 1 1 d .
H20A H 0.6244 0.3083 0.1398 0.089 Uiso 1 1 calc R
H20B H 0.5059 0.3275 0.1007 0.089 Uiso 1 1 calc R
C16 C 0.7304(3) -0.0910(4) 0.06194(17) 0.0733(10) Uani 1 1 d .
H16A H 0.6962 -0.1952 0.0605 0.088 Uiso 1 1 calc R
H16B H 0.7068 -0.0432 0.0238 0.088 Uiso 1 1 calc R
C19 C 0.5292(3) 0.1135(5) 0.1417(2) 0.0864(13) Uani 1 1 d .
H19A H 0.4515 0.0944 0.1381 0.104 Uiso 1 1 calc R
H19B H 0.5677 0.0764 0.1797 0.104 Uiso 1 1 calc R
C22 C 0.5406(3) 0.5648(5) 0.18311(19) 0.0817(12) Uani 1 1 d .
H22A H 0.5035 0.6080 0.1457 0.098 Uiso 1 1 calc R
H22B H 0.5119 0.6190 0.2127 0.098 Uiso 1 1 calc R
C27 C 0.6339(4) 0.4274(11) -0.0054(3) 0.186(4) Uani 1 1 d .
H27A H 0.6539 0.4044 -0.0413 0.278 Uiso 1 1 calc R
H27B H 0.5978 0.5291 -0.0081 0.278 Uiso 1 1 calc R
H27C H 0.5853 0.3461 0.0024 0.278 Uiso 1 1 calc R

loop_
_atom_site_aniso_label
_atom_site_aniso_U_11
_atom_site_aniso_U_22
_atom_site_aniso_U_33
_atom_site_aniso_U_23
_atom_site_aniso_U_13
_atom_site_aniso_U_12
O2 0.0712(16) 0.0383(12) 0.0800(16) 0.0087(11) 0.0258(12) 0.0017(10)
O1 0.0650(15) 0.0709(15) 0.0650(14) -0.0245(12) 0.0227(11) -0.0078(12)
C6 0.0560(18) 0.0300(14) 0.0495(17) 0.0042(12) 0.0082(14) 0.0008(12)
C8 0.0575(18) 0.0299(14) 0.0421(16) 0.0080(12) 0.0084(13) 0.0011(12)
C1 0.057(2) 0.0426(17) 0.0517(18) -0.0006(14) 0.0084(14) -0.0015(14)
C7 0.0512(17) 0.0335(14) 0.0503(17) 0.0045(13) 0.0120(13) 0.0060(12)
C5 0.0532(19) 0.0468(18) 0.063(2) 0.0052(15) 0.0099(15) 0.0055(14)
C14 0.059(2) 0.0443(17) 0.0498(17) -0.0025(13) 0.0204(14) 0.0062(14)
C10 0.064(2) 0.0391(16) 0.0495(17) -0.0026(13) 0.0215(14) 0.0054(14)
O4 0.0935(19) 0.0862(19) 0.0524(15) -0.0078(13) 0.0023(13) -0.0130(15)
C9 0.068(2) 0.0459(17) 0.0474(17) 0.0029(14) 0.0207(15) -0.0006(15)
O3 0.0659(16) 0.0737(18) 0.141(3) -0.0006(17) 0.0269(16) -0.0016(14)
C25 0.083(3) 0.068(2) 0.058(2) -0.0145(17) 0.0257(18) 0.0010(19)
C12 0.075(2) 0.055(2) 0.090(3) -0.0072(19) 0.013(2) 0.0190(18)
C2 0.080(3) 0.059(2) 0.0505(19) -0.0088(16) 0.0075(17) -0.0067(18)
O5 0.0623(16) 0.130(3) 0.0710(17) -0.0144(16) -0.0070(13) 0.0127(16)
C23 0.072(2) 0.072(2) 0.080(3) -0.001(2) 0.031(2) 0.0072(19)
C3 0.065(2) 0.062(2) 0.074(2) -0.0001(19) -0.0057(18) -0.0074(18)
C17 0.066(2) 0.058(2) 0.076(2) -0.0059(18) 0.0133(18) -0.0083(17)
C13 0.083(3) 0.0422(18) 0.076(2) 0.0030(16) 0.0165(19) 0.0144(17)
C26 0.075(2) 0.0478(19) 0.059(2) 0.0105(16) 0.0021(18) -0.0036(17)
C11 0.065(2) 0.054(2) 0.071(2) -0.0085(17) 0.0208(17) 0.0077(17)
C4 0.0497(19) 0.059(2) 0.085(3) 0.0087(19) 0.0024(18) 0.0006(16)
C18 0.063(2) 0.079(3) 0.112(3) -0.017(2) 0.012(2) -0.014(2)
C24 0.080(3) 0.071(2) 0.068(2) -0.0156(19) 0.029(2) 0.007(2)
C15 0.087(3) 0.0388(18) 0.092(3) -0.0011(17) 0.040(2) -0.0020(17)
C21 0.057(2) 0.098(3) 0.100(3) -0.004(2) 0.034(2) -0.001(2)
C20 0.053(2) 0.081(3) 0.086(3) 0.007(2) 0.0129(18) 0.0083(18)
C16 0.088(3) 0.054(2) 0.081(3) -0.0107(18) 0.025(2) -0.0163(19)
C19 0.054(2) 0.090(3) 0.120(4) -0.003(3) 0.028(2) -0.012(2)
C22 0.069(2) 0.083(3) 0.098(3) -0.008(2) 0.029(2) 0.011(2)
C27 0.087(4) 0.285(11) 0.158(6) 0.016(6) -0.027(4) 0.031(5)

loop_
_atom_type_symbol
_atom_type_description
_atom_type_scat_dispersion_real
_atom_type_scat_dispersion_imag
_atom_type_scat_source
C C 0.0033 0.0016 'International Tables Vol C Tables 4.2.6.8 and 6.1.1.4'
H H 0.0000 0.0000 'International Tables Vol C Tables 4.2.6.8 and 6.1.1.4'
O O 0.0106 0.0060 'International Tables Vol C Tables 4.2.6.8 and 6.1.1.4'

loop_
_geom_angle_atom_site_label_1
_geom_angle_atom_site_label_2
_geom_angle_atom_site_label_3
_geom_angle
C14 O2 C15 119.0(2)
C1 O1 C25 120.5(2)
C5 C6 C1 117.2(3)
C5 C6 C7 125.8(3)
C1 C6 C7 116.7(3)
C7 C8 C26 118.8(3)
C7 C8 C9 127.3(3)
C26 C8 C9 113.8(3)
O1 C1 C2 123.5(3)
O1 C1 C6 115.3(3)
C2 C1 C6 121.2(3)
C8 C7 C6 133.0(3)
C8 C7 H7 113.5
C6 C7 H7 113.5
C4 C5 C6 121.1(3)
C4 C5 H5 119.4
C6 C5 H5 119.4
O2 C14 C10 122.8(3)
O2 C14 C13 123.2(3)
C10 C14 C13 114.0(3)
C14 C10 C11 108.6(3)
C14 C10 C9 128.6(3)
C11 C10 C9 122.7(3)
C10 C9 C8 115.0(2)
C10 C9 H9A 108.5
C8 C9 H9A 108.5
C10 C9 H9B 108.5
C8 C9 H9B 108.5
H9A C9 H9B 107.5
O1 C25 C24 108.4(3)
O1 C25 H25A 110.0
C24 C25 H25A 110.0
O1 C25 H25B 110.0
C24 C25 H25B 110.0
H25A C25 H25B 108.4
C11 C12 C13 105.5(3)
C11 C12 H12A 110.7
C13 C12 H12A 110.7
C11 C12 H12B 110.7
C13 C12 H12B 110.7
H12A C12 H12B 108.8
C3 C2 C1 119.4(3)
C3 C2 H2 120.3
C1 C2 H2 120.3
C26 O5 C27 110.1(4)
C24 C23 C22 127.2(4)
C24 C23 H23 116.4
C22 C23 H23 116.4
C4 C3 C2 120.4(3)
C4 C3 H3 119.8
C2 C3 H3 119.8
C16 C17 C18 114.4(3)
C16 C17 H17A 108.7
C18 C17 H17A 108.7
C16 C17 H17B 108.7
C18 C17 H17B 108.7
H17A C17 H17B 107.6
C14 C13 C12 103.0(3)
C14 C13 H13A 111.2
C12 C13 H13A 111.2
C14 C13 H13B 111.2
C12 C13 H13B 111.2
H13A C13 H13B 109.1
O4 C26 O5 120.9(3)
O4 C26 C8 124.2(4)
O5 C26 C8 114.9(3)
O3 C11 C10 126.3(3)
O3 C11 C12 125.0(3)
C10 C11 C12 108.8(3)
C3 C4 C5 120.6(3)
C3 C4 H4 119.7
C5 C4 H4 119.7
C17 C18 C19 113.2(3)
C17 C18 H18A 108.9
C19 C18 H18A 108.9
C17 C18 H18B 108.9
C19 C18 H18B 108.9
H18A C18 H18B 107.8
C23 C24 C25 126.6(3)
C23 C24 H24 116.7
C25 C24 H24 116.7
O2 C15 C16 108.6(3)
O2 C15 H15A 110.0
C16 C15 H15A 110.0
O2 C15 H15B 110.0
C16 C15 H15B 110.0
H15A C15 H15B 108.4
C20 C21 C22 115.1(3)
C20 C21 H21A 108.5
C22 C21 H21A 108.5
C20 C21 H21B 108.5
C22 C21 H21B 108.5
H21A C21 H21B 107.5
C21 C20 C19 115.4(3)
C21 C20 H20A 108.4
C19 C20 H20A 108.4
C21 C20 H20B 108.4
C19 C20 H20B 108.4
H20A C20 H20B 107.5
C15 C16 C17 114.2(3)
C15 C16 H16A 108.7
C17 C16 H16A 108.7
C15 C16 H16B 108.7
C17 C16 H16B 108.7
H16A C16 H16B 107.6
C20 C19 C18 114.7(4)
C20 C19 H19A 108.6
C18 C19 H19A 108.6
C20 C19 H19B 108.6
C18 C19 H19B 108.6
H19A C19 H19B 107.6
C23 C22 C21 112.8(3)
C23 C22 H22A 109.0
C21 C22 H22A 109.0
C23 C22 H22B 109.0
C21 C22 H22B 109.0
H22A C22 H22B 107.8
O5 C27 H27A 109.5
O5 C27 H27B 109.5
H27A C27 H27B 109.5
O5 C27 H27C 109.5
H27A C27 H27C 109.5
H27B C27 H27C 109.5

loop_
_geom_bond_atom_site_label_1
_geom_bond_atom_site_label_2
_geom_bond_distance
O2 C14 1.331(4)
O2 C15 1.444(4)
O1 C1 1.356(4)
O1 C25 1.404(4)
C6 C5 1.388(4)
C6 C1 1.399(4)
C6 C7 1.466(4)
C8 C7 1.330(4)
C8 C26 1.469(4)
C8 C9 1.501(4)
C1 C2 1.381(4)
C7 H7 0.9300
C5 C4 1.371(5)
C5 H5 0.9300
C14 C10 1.333(4)
C14 C13 1.490(4)
C10 C11 1.435(5)
C10 C9 1.495(4)
O4 C26 1.200(4)
C9 H9A 0.9700
C9 H9B 0.9700
O3 C11 1.218(4)
C25 C24 1.467(5)
C25 H25A 0.9700
C25 H25B 0.9700
C12 C11 1.503(5)
C12 C13 1.511(5)
C12 H12A 0.9700
C12 H12B 0.9700
C2 C3 1.372(5)
C2 H2 0.9300
O5 C26 1.306(4)
O5 C27 1.437(6)
C23 C24 1.290(5)
C23 C22 1.484(5)
C23 H23 0.9300
C3 C4 1.358(5)
C3 H3 0.9300
C17 C16 1.495(5)
C17 C18 1.516(5)
C17 H17A 0.9700
C17 H17B 0.9700
C13 H13A 0.9700
C13 H13B 0.9700
C4 H4 0.9300
C18 C19 1.516(5)
C18 H18A 0.9700
C18 H18B 0.9700
C24 H24 0.9300
C15 C16 1.492(5)
C15 H15A 0.9700
C15 H15B 0.9700
C21 C20 1.499(5)
C21 C22 1.521(6)
C21 H21A 0.9700
C21 H21B 0.9700
C20 C19 1.500(6)
C20 H20A 0.9700
C20 H20B 0.9700
C16 H16A 0.9700
C16 H16B 0.9700
C19 H19A 0.9700
C19 H19B 0.9700
C22 H22A 0.9700
C22 H22B 0.9700
C27 H27A 0.9600
C27 H27B 0.9600
C27 H27C 0.9600
